data_2203041
loop_
_publ_author_name
'P. R. Seshadri'
'S. Selvanayagam'
'D. Velmurugan'
'K. Ravikumar'
'A. R. Sureshbabu'
'R. Raghunathan'

_publ_section_title
4'-(3-Chlorophenyl)-1-methyl-1<i>H</i>-indole-3-spiro-2'-pyrrolidine-3'-spiro-2''-indan-2,1'',3''-trione
_journal_issue 1
_journal_name_full 'Acta Crystallographica Section E'
_journal_page_first o51
_journal_page_last o53
_journal_paper_doi 10.1107/S1600536803027302
_journal_volume 60
_journal_year 2004
_chemical_formula_iupac 'C26 H19 Cl N2 O3'
_chemical_formula_moiety 'C26 H19 Cl N2 O3'
_chemical_formula_sum 'C26 H19 Cl N2 O3'
_chemical_formula_weight 442.88
_chemical_name_systematic
;
1-N-methyl-Spiro-[2 -3'] oxindole-spiro-[3-2"] indan-1",3"dione 4-[2"'-
chlorophenyl] pyrrolidine
;
_space_group_IT_number 2
_symmetry_cell_setting triclinic
_symmetry_space_group_name_Hall '-P 1'
_symmetry_space_group_name_H-M 'P -1'
_atom_sites_solution_hydrogens geom
_atom_sites_solution_primary direct
_atom_sites_solution_secondary difmap
_audit_creation_method SHELXL-97
_cell_angle_alpha 85.6570(10)
_cell_angle_beta 89.7520(10)
_cell_angle_gamma 83.726(2)
_cell_formula_units_Z 2
_cell_length_a 7.8394(6)
_cell_length_b 11.6760(9)
_cell_length_c 11.8628(10)
_cell_measurement_reflns_used 2195
_cell_measurement_temperature 293(2)
_cell_measurement_theta_max 26.94
_cell_measurement_theta_min 2.37
_cell_volume 1076.22(15)
_computing_cell_refinement 'SAINT (Bruker, 2001)'
_computing_data_collection 'SMART (Bruker, 2001) '
_computing_data_reduction SAINT
_computing_molecular_graphics
;
'ORTEP-3 (Farrugia, 1997) and PLATON (Spek, 1990)'
;
_computing_publication_material 'SHELXL97 and PARST (Nardelli, 1995)'
_computing_structure_refinement 'SHELXL97 (Sheldrick, 1997)'
_computing_structure_solution 'SHELXS90 (Sheldrick, 1990)'
_diffrn_ambient_temperature 293(2)
_diffrn_measured_fraction_theta_full 0.912
_diffrn_measured_fraction_theta_max 0.912
_diffrn_measurement_device 'Bruker SMART APEX area-detector'
_diffrn_measurement_device_type 'CCD Area Detector'
_diffrn_measurement_method \w
_diffrn_radiation_monochromator graphite
_diffrn_radiation_source 'fine-focus sealed tube'
_diffrn_radiation_type MoK\a
_diffrn_radiation_wavelength 0.71073
_diffrn_reflns_av_R_equivalents 0.0147
_diffrn_reflns_av_sigmaI/netI 0.0347
_diffrn_reflns_limit_h_max 10
_diffrn_reflns_limit_h_min -10
_diffrn_reflns_limit_k_max 15
_diffrn_reflns_limit_k_min -11
_diffrn_reflns_limit_l_max 14
_diffrn_reflns_limit_l_min -15
_diffrn_reflns_number 6811
_diffrn_reflns_theta_full 27.98
_diffrn_reflns_theta_max 27.98
_diffrn_reflns_theta_min 1.72
_diffrn_standards_number 0
_exptl_absorpt_coefficient_mu 0.209
_exptl_absorpt_correction_T_max 0.970
_exptl_absorpt_correction_T_min 0.954
_exptl_absorpt_correction_type multi-scan
_exptl_absorpt_process_details '(SADABS; Sheldrick, 2001)'
_exptl_crystal_colour yellow
_exptl_crystal_density_diffrn 1.367
_exptl_crystal_density_method 'not measured'
_exptl_crystal_description Needles
_exptl_crystal_F_000 460
_exptl_crystal_size_max 0.18
_exptl_crystal_size_mid 0.16
_exptl_crystal_size_min 0.16
_refine_diff_density_max 0.463
_refine_diff_density_min -0.423
_refine_ls_extinction_method none
_refine_ls_goodness_of_fit_ref 1.088
_refine_ls_hydrogen_treatment constr
_refine_ls_matrix_type full
_refine_ls_number_parameters 289
_refine_ls_number_reflns 4731
_refine_ls_number_restraints 0
_refine_ls_restrained_S_all 1.088
_refine_ls_R_factor_all 0.0751
_refine_ls_R_factor_gt 0.0556
_refine_ls_shift/su_max 0.000
_refine_ls_shift/su_mean 0.000
_refine_ls_structure_factor_coef Fsqd
_refine_ls_weighting_details ' w = 1/[\s^2^(Fo^2^)+(0.1P)^2^] where P = (Fo^2^+2Fc^2^)/3'
_refine_ls_weighting_scheme calc
_refine_ls_wR_factor_gt 0.1566
_refine_ls_wR_factor_ref 0.1715
_reflns_number_gt 3499
_reflns_number_total 4731
_reflns_threshold_expression I>2\s(I)
_cod_data_source_file bt6385.cif
_cod_data_source_block I
_cod_depositor_comments
;
The following automatic conversions were performed:
'_symmetry_cell_setting' value 'Triclinic' changed to 'triclinic'
according to '/home/saulius/struct/CIF-dictionaries/cif_core.dic'
dictionary named 'cif_core.dic' version 2.4.1 from 2010-06-29.

Automatic conversion script
Id: cif_fix_enum 1527 2010-12-29 10:47:43Z saulius 

The following automatic conversions were performed:

'_symmetry_cell_setting' value 'Triclinic' changed to 'triclinic'
according to /home/saulius/struct/CIF-dictionaries/cif_core.dic
dictionary named 'cif_core.dic' version 2.4.1 from 2010-06-29.

Automatic conversion script
Id: cif_fix_values 1715 2011-07-08 13:25:40Z adriana 
;
_cod_database_code 2203041
_cod_database_fobs_code 2203041

loop_
_symmetry_equiv_pos_as_xyz
'x, y, z'
'-x, -y, -z'

loop_
_atom_site_label
_atom_site_fract_x
_atom_site_fract_y
_atom_site_fract_z
_atom_site_U_iso_or_equiv
_atom_site_adp_type
_atom_site_calc_flag
_atom_site_refinement_flags
_atom_site_occupancy
_atom_site_type_symbol
Cl1 1.12014(10) 0.23162(6) 0.79817(8) 0.0904(3) Uani d . 1 Cl
N1 0.5643(2) 0.97302(16) 0.64645(16) 0.0529(5) Uani d . 1 N
H1 0.4832 1.0173 0.6117 0.063 Uiso calc R 1 H
C2 0.6575(3) 0.8836(2) 0.60032(19) 0.0478(5) Uani d . 1 C
O3 0.6543(2) 0.86163(15) 0.50139(13) 0.0639(5) Uani d . 1 O
C4 0.7706(2) 0.81532(17) 0.69708(17) 0.0394(5) Uani d . 1 C
C5 0.7443(2) 0.89634(17) 0.79082(17) 0.0395(5) Uani d . 1 C
C6 0.8250(3) 0.89675(18) 0.89303(19) 0.0458(5) Uani d . 1 C
H6 0.9137 0.8399 0.9148 0.055 Uiso calc R 1 H
C7 0.7724(3) 0.9831(2) 0.9633(2) 0.0521(6) Uani d . 1 C
H7 0.8261 0.9841 1.0330 0.063 Uiso calc R 1 H
C8 0.6413(3) 1.0676(2) 0.9312(2) 0.0558(6) Uani d . 1 C
H8 0.6057 1.1238 0.9804 0.067 Uiso calc R 1 H
C9 0.5625(3) 1.07019(19) 0.8278(2) 0.0531(6) Uani d . 1 C
H9 0.4755 1.1281 0.8057 0.064 Uiso calc R 1 H
C10 0.6160(3) 0.98456(18) 0.75767(18) 0.0432(5) Uani d . 1 C
C11 0.7084(2) 0.69304(17) 0.72368(15) 0.0353(4) Uani d . 1 C
C12 0.7996(2) 0.62445(18) 0.62895(16) 0.0411(5) Uani d . 1 C
H12 0.7295 0.6443 0.5606 0.049 Uiso calc R 1 H
C13 0.9667(3) 0.6801(2) 0.6082(2) 0.0525(6) Uani d . 1 C
H13A 1.0644 0.6278 0.6365 0.063 Uiso calc R 1 H
H13B 0.9824 0.6988 0.5280 0.063 Uiso calc R 1 H
N14 0.9494(2) 0.78474(15) 0.66898(15) 0.0443(4) Uani d . 1 N
C15 1.0402(3) 0.8780(2) 0.6198(3) 0.0702(8) Uani d . 1 C
H15A 1.1569 0.8489 0.6050 0.105 Uiso calc R 1 H
H15B 1.0386 0.9375 0.6715 0.105 Uiso calc R 1 H
H15C 0.9854 0.9092 0.5503 0.105 Uiso calc R 1 H
C16 0.8133(2) 0.49386(18) 0.64942(15) 0.0391(5) Uani d . 1 C
C17 0.9480(3) 0.42956(18) 0.70856(18) 0.0442(5) Uani d . 1 C
H17 1.0352 0.4663 0.7384 0.053 Uiso calc R 1 H
C18 0.9522(3) 0.31120(19) 0.72299(19) 0.0478(5) Uani d . 1 C
C19 0.8263(3) 0.2534(2) 0.68047(19) 0.0526(6) Uani d . 1 C
H19 0.8320 0.1733 0.6907 0.063 Uiso calc R 1 H
C20 0.6922(3) 0.3162(2) 0.6226(2) 0.0593(6) Uani d . 1 C
H20 0.6052 0.2788 0.5934 0.071 Uiso calc R 1 H
C21 0.6864(3) 0.4346(2) 0.60769(19) 0.0540(6) Uani d . 1 C
H21 0.5945 0.4761 0.5684 0.065 Uiso calc R 1 H
C22 0.7557(2) 0.64951(15) 0.84612(15) 0.0326(4) Uani d . 1 C
O23 0.89755(16) 0.61738(13) 0.88181(12) 0.0429(4) Uani d . 1 O
C24 0.5945(2) 0.65307(16) 0.91230(15) 0.0326(4) Uani d . 1 C
C25 0.5729(3) 0.63121(16) 1.02736(16) 0.0390(4) Uani d . 1 C
H25 0.6667 0.6165 1.0761 0.047 Uiso calc R 1 H
C26 0.4063(3) 0.63201(18) 1.06737(17) 0.0450(5) Uani d . 1 C
H26 0.3882 0.6184 1.1445 0.054 Uiso calc R 1 H
C27 0.2665(3) 0.6527(2) 0.99511(19) 0.0483(5) Uani d . 1 C
H27 0.1565 0.6510 1.0245 0.058 Uiso calc R 1 H
C28 0.2870(3) 0.67559(19) 0.88060(18) 0.0442(5) Uani d . 1 C
H28 0.1930 0.6904 0.8321 0.053 Uiso calc R 1 H
C29 0.4543(2) 0.67565(17) 0.84029(16) 0.0356(4) Uani d . 1 C
C30 0.5122(2) 0.69247(18) 0.72226(17) 0.0403(5) Uani d . 1 C
O31 0.42343(19) 0.70120(18) 0.63869(13) 0.0634(5) Uani d . 1 O

loop_
_atom_site_aniso_label
_atom_site_aniso_U_11
_atom_site_aniso_U_22
_atom_site_aniso_U_33
_atom_site_aniso_U_12
_atom_site_aniso_U_13
_atom_site_aniso_U_23
Cl1 0.0779(5) 0.0586(5) 0.1269(7) 0.0177(4) -0.0318(5) 0.0083(4)
N1 0.0490(11) 0.0523(11) 0.0490(11) 0.0201(9) -0.0011(8) 0.0137(8)
C2 0.0439(11) 0.0519(13) 0.0411(12) 0.0104(10) 0.0041(9) 0.0159(9)
O3 0.0735(12) 0.0697(12) 0.0384(9) 0.0241(9) -0.0002(8) 0.0145(7)
C4 0.0340(10) 0.0411(11) 0.0385(11) 0.0066(8) 0.0028(8) 0.0107(8)
C5 0.0329(10) 0.0362(10) 0.0467(12) 0.0000(8) 0.0024(8) 0.0086(8)
C6 0.0406(11) 0.0384(11) 0.0564(13) -0.0015(9) -0.0048(9) 0.0060(9)
C7 0.0560(13) 0.0440(13) 0.0569(14) -0.0094(10) -0.0053(10) -0.0019(10)
C8 0.0637(15) 0.0381(12) 0.0661(16) -0.0074(11) 0.0082(12) -0.0051(10)
C9 0.0468(12) 0.0396(12) 0.0686(16) 0.0057(9) 0.0088(11) 0.0092(10)
C10 0.0361(10) 0.0387(11) 0.0509(13) 0.0025(8) 0.0037(9) 0.0114(9)
C11 0.0282(9) 0.0437(11) 0.0314(10) 0.0028(8) 0.0013(7) 0.0044(8)
C12 0.0367(10) 0.0510(12) 0.0320(10) 0.0065(9) 0.0018(8) 0.0036(8)
C13 0.0451(12) 0.0539(14) 0.0548(14) 0.0039(10) 0.0182(10) 0.0058(10)
N14 0.0336(9) 0.0398(9) 0.0550(11) 0.0036(7) 0.0112(7) 0.0144(8)
C15 0.0531(15) 0.0521(15) 0.099(2) -0.0005(11) 0.0255(14) 0.0249(14)
C16 0.0371(10) 0.0498(12) 0.0287(10) 0.0023(8) 0.0037(7) -0.0033(8)
C17 0.0377(11) 0.0451(12) 0.0490(12) 0.0013(9) -0.0041(9) -0.0062(9)
C18 0.0464(12) 0.0463(13) 0.0482(13) 0.0049(9) 0.0010(9) -0.0016(9)
C19 0.0629(15) 0.0501(13) 0.0463(13) -0.0107(11) 0.0100(11) -0.0072(10)
C20 0.0611(15) 0.0715(17) 0.0502(14) -0.0229(13) -0.0003(11) -0.0141(12)
C21 0.0465(13) 0.0728(17) 0.0414(12) -0.0019(11) -0.0107(9) -0.0014(11)
C22 0.0304(9) 0.0306(9) 0.0356(10) -0.0016(7) -0.0007(7) 0.0019(7)
O23 0.0303(7) 0.0508(9) 0.0445(8) 0.0014(6) -0.0071(6) 0.0088(6)
C24 0.0347(9) 0.0310(9) 0.0321(9) -0.0038(7) 0.0017(7) -0.0022(7)
C25 0.0466(11) 0.0333(10) 0.0374(11) -0.0046(8) -0.0004(8) -0.0049(8)
C26 0.0583(13) 0.0416(12) 0.0360(11) -0.0078(10) 0.0142(9) -0.0057(9)
C27 0.0412(11) 0.0510(13) 0.0533(13) -0.0054(9) 0.0157(10) -0.0081(10)
C28 0.0318(10) 0.0499(12) 0.0512(13) -0.0035(9) 0.0034(8) -0.0091(10)
C29 0.0302(9) 0.0377(10) 0.0387(10) -0.0026(7) 0.0029(7) -0.0038(8)
C30 0.0322(10) 0.0485(12) 0.0379(11) 0.0044(8) -0.0017(8) -0.0012(8)
O31 0.0384(8) 0.1086(15) 0.0395(9) 0.0055(8) -0.0105(6) -0.0004(8)

loop_
_atom_type_symbol
_atom_type_description
_atom_type_scat_dispersion_real
_atom_type_scat_dispersion_imag
_atom_type_scat_source
C C 0.0033 0.0016 'International Tables Vol C Tables 4.2.6.8 and 6.1.1.4'
H H 0.0000 0.0000 'International Tables Vol C Tables 4.2.6.8 and 6.1.1.4'
N N 0.0061 0.0033 'International Tables Vol C Tables 4.2.6.8 and 6.1.1.4'
O O 0.0106 0.0060 'International Tables Vol C Tables 4.2.6.8 and 6.1.1.4'
Cl Cl 0.1484 0.1585 'International Tables Vol C Tables 4.2.6.8 and 6.1.1.4'

loop_
_geom_angle_atom_site_label_1
_geom_angle_atom_site_label_2
_geom_angle_atom_site_label_3
_geom_angle
_geom_angle_publ_flag
C2 N1 C10 111.9(2) yes
C2 N1 H1 124.1 ?
C10 N1 H1 124.1 ?
O3 C2 N1 126.0(2) yes
O3 C2 C4 126.7(2) yes
N1 C2 C4 107.3(2) yes
N14 C4 C5 113.9(2) yes
N14 C4 C2 115.6(2) yes
C5 C4 C2 101.38(16) ?
N14 C4 C11 101.4(2) yes
C5 C4 C11 115.41(15) ?
C2 C4 C11 109.70(16) ?
C10 C5 C6 119.8(2) ?
C10 C5 C4 108.56(18) ?
C6 C5 C4 131.62(18) ?
C5 C6 C7 118.9(2) yes
C5 C6 H6 120.5 ?
C7 C6 H6 120.5 ?
C8 C7 C6 120.7(2) yes
C8 C7 H7 119.7 ?
C6 C7 H7 119.7 ?
C7 C8 C9 121.1(2) ?
C7 C8 H8 119.5 ?
C9 C8 H8 119.5 ?
C10 C9 C8 118.1(2) yes
C10 C9 H9 120.9 ?
C8 C9 H9 120.9 ?
C5 C10 C9 121.3(2) yes
C5 C10 N1 109.9(2) yes
C9 C10 N1 128.7(2) yes
C22 C11 C30 102.62(14) ?
C22 C11 C12 116.74(15) ?
C30 C11 C12 112.91(16) ?
C22 C11 C4 109.43(15) ?
C30 C11 C4 114.32(16) ?
C12 C11 C4 101.29(15) ?
C16 C12 C11 115.39(16) ?
C16 C12 C13 117.53(17) ?
C11 C12 C13 104.09(17) ?
C16 C12 H12 106.3 ?
C11 C12 H12 106.3 ?
C13 C12 H12 106.3 ?
N14 C13 C12 106.1(2) yes
N14 C13 H13A 110.5 ?
C12 C13 H13A 110.5 ?
N14 C13 H13B 110.5 ?
C12 C13 H13B 110.5 ?
H13A C13 H13B 108.7 ?
C4 N14 C15 116.1(2) yes
C4 N14 C13 109.9(2) yes
C15 N14 C13 115.2(2) yes
N14 C15 H15A 109.5 ?
N14 C15 H15B 109.5 ?
H15A C15 H15B 109.5 ?
N14 C15 H15C 109.5 ?
H15A C15 H15C 109.5 ?
H15B C15 H15C 109.5 ?
C17 C16 C21 117.6(2) ?
C17 C16 C12 123.14(18) ?
C21 C16 C12 119.27(19) ?
C18 C17 C16 119.8(2) ?
C18 C17 H17 120.1 ?
C16 C17 H17 120.1 ?
C17 C18 C19 122.1(2) ?
C17 C18 Cl1 119.5(2) yes
C19 C18 Cl1 118.5(2) yes
C20 C19 C18 118.6(2) ?
C20 C19 H19 120.7 ?
C18 C19 H19 120.7 ?
C19 C20 C21 119.9(2) ?
C19 C20 H20 120.1 ?
C21 C20 H20 120.1 ?
C20 C21 C16 122.1(2) ?
C20 C21 H21 119.0 ?
C16 C21 H21 119.0 ?
O23 C22 C24 126.1(2) yes
O23 C22 C11 126.3(2) yes
C24 C22 C11 107.64(15) ?
C29 C24 C25 120.91(17) ?
C29 C24 C22 109.99(16) ?
C25 C24 C22 128.98(17) ?
C26 C25 C24 117.53(19) ?
C26 C25 H25 121.2 ?
C24 C25 H25 121.2 ?
C25 C26 C27 121.50(19) ?
C25 C26 H26 119.3 ?
C27 C26 H26 119.3 ?
C28 C27 C26 121.27(19) ?
C28 C27 H27 119.4 ?
C26 C27 H27 119.4 ?
C29 C28 C27 117.32(19) ?
C29 C28 H28 121.3 ?
C27 C28 H28 121.3 ?
C24 C29 C28 121.46(18) ?
C24 C29 C30 110.09(16) ?
C28 C29 C30 128.39(18) ?
O31 C30 C29 126.52(18) ?
O31 C30 C11 125.5(2) yes
C29 C30 C11 108.0(2) yes

loop_
_geom_bond_atom_site_label_1
_geom_bond_atom_site_label_2
_geom_bond_distance
_geom_bond_publ_flag
Cl1 C18 1.735(2) yes
N1 C2 1.356(3) yes
N1 C10 1.402(3) yes
N1 H1 0.8600 ?
C2 O3 1.221(3) yes
C2 C4 1.567(3) ?
C4 N14 1.452(2) yes
C4 C5 1.513(3) ?
C4 C11 1.568(3) ?
C5 C10 1.394(3) ?
C5 C6 1.371(3) ?
C6 C7 1.384(3) ?
C6 H6 0.9300 ?
C7 C8 1.379(3) ?
C7 H7 0.9300 ?
C8 C9 1.372(3) ?
C8 H8 0.9300 ?
C9 C10 1.378(3) ?
C9 H9 0.9300 ?
C11 C22 1.535(3) ?
C11 C30 1.539(3) ?
C11 C12 1.555(3) ?
C12 C16 1.518(3) ?
C12 C13 1.535(3) ?
C12 H12 0.9800 ?
C13 N14 1.459(3) ?
C13 H13A 0.9700 ?
C13 H13B 0.9700 ?
N14 C15 1.450(3) yes
C15 H15A 0.9600 ?
C15 H15B 0.9600 ?
C15 H15C 0.9600 ?
C16 C17 1.387(3) ?
C16 C21 1.386(3) ?
C17 C18 1.376(3) ?
C17 H17 0.9300 ?
C18 C19 1.373(3) ?
C19 C20 1.369(3) ?
C19 H19 0.9300 ?
C20 C21 1.376(4) ?
C20 H20 0.9300 ?
C21 H21 0.9300 ?
C22 O23 1.202(2) yes
C22 C24 1.483(2) ?
C24 C29 1.385(3) ?
C24 C25 1.383(3) ?
C25 C26 1.387(3) ?
C25 H25 0.9300 ?
C26 C27 1.384(3) ?
C26 H26 0.9300 ?
C27 C28 1.377(3) ?
C27 H27 0.9300 ?
C28 C29 1.394(3) ?
C28 H28 0.9300 ?
C29 C30 1.476(3) ?
C30 O31 1.205(2) yes

loop_
_geom_hbond_atom_site_label_D
_geom_hbond_atom_site_label_H
_geom_hbond_atom_site_label_A
_geom_hbond_site_symmetry_A
_geom_hbond_distance_DH
_geom_hbond_distance_HA
_geom_hbond_distance_DA
_geom_hbond_angle_DHA
_geom_hbond_publ_flag
C12 H12 O3 . 0.98 2.59 3.154(3) 117 yes
N1 H1 O3 2_676 0.86 2.09 2.920(2) 163 yes
C15 H15A O31 1_655 0.96 2.57 3.452(3) 152 yes

loop_
_geom_torsion_atom_site_label_1
_geom_torsion_atom_site_label_2
_geom_torsion_atom_site_label_3
_geom_torsion_atom_site_label_4
_geom_torsion
_geom_torsion_publ_flag
C10 N1 C2 O3 -171.0(2) ?
C10 N1 C2 C4 8.4(2) ?
O3 C2 C4 N14 45.5(3) ?
N1 C2 C4 N14 -133.86(19) ?
O3 C2 C4 C5 169.3(2) ?
N1 C2 C4 C5 -10.1(2) ?
O3 C2 C4 C11 -68.3(3) ?
N1 C2 C4 C11 112.34(19) ?
N14 C4 C5 C10 133.39(17) ?
C2 C4 C5 C10 8.5(2) ?
C11 C4 C5 C10 -109.91(18) ?
N14 C4 C5 C6 -44.7(3) ?
C2 C4 C5 C6 -169.5(2) ?
C11 C4 C5 C6 72.0(3) ?
C10 C5 C6 C7 2.4(3) ?
C4 C5 C6 C7 -179.7(2) ?
C5 C6 C7 C8 -0.2(3) ?
C6 C7 C8 C9 -1.7(3) ?
C7 C8 C9 C10 1.2(3) ?
C6 C5 C10 C9 -2.9(3) ?
C4 C5 C10 C9 178.75(19) ?
C6 C5 C10 N1 174.06(18) ?
C4 C5 C10 N1 -4.3(2) ?
C8 C9 C10 C5 1.1(3) ?
C8 C9 C10 N1 -175.2(2) ?
C2 N1 C10 C5 -2.8(2) ?
C2 N1 C10 C9 173.8(2) ?
N14 C4 C11 C22 82.96(17) ?
C5 C4 C11 C22 -40.7(2) ?
C2 C4 C11 C22 -154.36(15) ?
N14 C4 C11 C30 -162.61(16) ?
C5 C4 C11 C30 73.8(2) ?
C2 C4 C11 C30 -39.9(2) ?
N14 C4 C11 C12 -40.89(18) ?
C5 C4 C11 C12 -164.49(16) ?
C2 C4 C11 C12 81.79(17) ?
C22 C11 C12 C16 43.1(2) ?
C30 C11 C12 C16 -75.5(2) ?
C4 C11 C12 C16 161.78(16) ?
C22 C11 C12 C13 -87.2(2) ?
C30 C11 C12 C13 154.19(17) ?
C4 C11 C12 C13 31.48(19) ?
C16 C12 C13 N14 -139.89(18) ?
C11 C12 C13 N14 -10.9(2) ?
C5 C4 N14 C15 -66.1(3) ?
C2 C4 N14 C15 50.7(3) ?
C11 C4 N14 C15 169.3(2) ?
C5 C4 N14 C13 160.95(17) ?
C2 C4 N14 C13 -82.2(2) ?
C11 C4 N14 C13 36.3(2) ?
C12 C13 N14 C4 -16.5(2) ?
C12 C13 N14 C15 -149.87(19) ?
C11 C12 C16 C17 -87.5(2) ?
C13 C12 C16 C17 36.0(3) ?
C11 C12 C16 C21 92.5(2) ?
C13 C12 C16 C21 -144.1(2) ?
C21 C16 C17 C18 0.5(3) ?
C12 C16 C17 C18 -179.5(2) yes
C16 C17 C18 C19 0.0(3) ?
C16 C17 C18 Cl1 -179.42(15) ?
C17 C18 C19 C20 -0.4(3) ?
Cl1 C18 C19 C20 178.99(17) ?
C18 C19 C20 C21 0.4(3) ?
C19 C20 C21 C16 0.1(3) ?
C17 C16 C21 C20 -0.6(3) ?
C12 C16 C21 C20 179.46(19) ?
C30 C11 C22 O23 166.57(19) ?
C12 C11 C22 O23 42.6(3) ?
C4 C11 C22 O23 -71.7(2) ?
C30 C11 C22 C24 -12.85(19) ?
C12 C11 C22 C24 -136.87(17) ?
C4 C11 C22 C24 108.92(16) ?
O23 C22 C24 C29 -169.72(19) ?
C11 C22 C24 C29 9.7(2) ?
O23 C22 C24 C25 6.3(3) ?
C11 C22 C24 C25 -174.26(18) ?
C29 C24 C25 C26 0.4(3) ?
C22 C24 C25 C26 -175.23(18) ?
C24 C25 C26 C27 0.7(3) ?
C25 C26 C27 C28 -1.3(3) ?
C26 C27 C28 C29 0.8(3) ?
C25 C24 C29 C28 -0.9(3) ?
C22 C24 C29 C28 175.49(17) ?
C25 C24 C29 C30 -178.31(17) ?
C22 C24 C29 C30 -1.9(2) ?
C27 C28 C29 C24 0.3(3) ?
C27 C28 C29 C30 177.15(19) ?
C24 C29 C30 O31 171.5(2) ?
C28 C29 C30 O31 -5.6(4) ?
C24 C29 C30 C11 -6.6(2) ?
C28 C29 C30 C11 176.20(19) ?
C22 C11 C30 O31 -166.4(2) ?
C12 C11 C30 O31 -39.8(3) ?
C4 C11 C30 O31 75.3(3) ?
C22 C11 C30 C29 11.8(2) ?
C12 C11 C30 C29 138.34(17) ?
C4 C11 C30 C29 -106.56(18) ?
